data_2104455
loop_
_publ_author_name
'Posse, Jose Maria'
'Grzechnik, Andrzej'
'Friese, Karen'

_publ_section_title
;
 Ternary fluorides Ba<i>M</i>F~4~ (<i>M</i> = Zn, Mg and Mn) at low
 temperatures
;
_journal_coeditor_code SN5085
_journal_issue 5
_journal_name_full 'Acta Crystallographica Section B'
_journal_page_first 576
_journal_page_last 586
_journal_paper_doi 10.1107/S0108768109027177
_journal_volume 65
_journal_year 2009
_chemical_formula_sum 'Ba F4 Zn'
_chemical_formula_weight 278.7
_chemical_name_systematic ' ?'
_space_group_IT_number 36
_symmetry_cell_setting orthorhombic
_symmetry_space_group_name_Hall 'C 2c -2'
_symmetry_space_group_name_H-M 'C m c 21'
_cell_angle_alpha 90
_cell_angle_beta 90
_cell_angle_gamma 90
_cell_formula_units_Z 4
_cell_length_a 4.20369(2)
_cell_length_b 14.57275(7)
_cell_length_c 5.84817(3)
_cell_measurement_temperature 290
_cell_volume 358.255(3)
_computing_cell_refinement 'RECIPE Version 1.16 (2004), STOE & Cie GmbH'
_computing_data_collection 'STOE MainMenu Version 1.39 (2004), STOE & Cie GmbH'
_computing_data_reduction 'STOE X-RED, STOE & Cie GmbH + Jana2006'
_computing_publication_material 'Jana2006 (Petricek, Dusek & Palatinus, 2006)'
_computing_structure_refinement 'Jana2006 (Petricek, Dusek & Palatinus, 2006)'
_diffrn_ambient_temperature 293
_diffrn_measured_fraction_theta_full 0.99
_diffrn_measured_fraction_theta_max 0.99
_diffrn_measurement_device 'STOE IPDS-II'
_diffrn_measurement_method \omega-scans
_diffrn_radiation_type Synchrotron
_diffrn_radiation_wavelength 0.75
_diffrn_reflns_av_R_equivalents 0.0964
_diffrn_reflns_av_sigmaI/netI 0.0175
_diffrn_reflns_limit_h_max 6
_diffrn_reflns_limit_h_min -5
_diffrn_reflns_limit_k_max 23
_diffrn_reflns_limit_k_min -23
_diffrn_reflns_limit_l_max 9
_diffrn_reflns_limit_l_min -9
_diffrn_reflns_number 3748
_diffrn_reflns_theta_full 37.79
_diffrn_reflns_theta_max 37.79
_diffrn_reflns_theta_min 4.72
_exptl_absorpt_coefficient_mu 20.54
_exptl_absorpt_correction_T_max 0.6738
_exptl_absorpt_correction_T_min 0.4804
_exptl_absorpt_correction_type numerical
_exptl_absorpt_process_details 'STOE X-red'
_exptl_crystal_colour Colourless
_exptl_crystal_density_diffrn 5.1657
_exptl_crystal_F_000 488
_exptl_crystal_size_max 0.024
_exptl_crystal_size_mid 0.017
_exptl_crystal_size_min 0.011
_refine_diff_density_max 3.17
_refine_diff_density_min '-5.48; 0.012 from Ba'
_refine_ls_extinction_coef 49E1(5)
_refine_ls_extinction_method 'B-C type 1 Gaussian isotropic (Becker & Coppens, 1974)'
_refine_ls_goodness_of_fit_ref 3.54
_refine_ls_number_constraints 1
_refine_ls_number_parameters 37
_refine_ls_number_reflns 901
_refine_ls_number_restraints 0
_refine_ls_R_factor_all 0.0710
_refine_ls_R_factor_gt 0.0621
_refine_ls_shift/su_max 0.0037
_refine_ls_shift/su_mean 0.0006
_refine_ls_structure_factor_coef F
_refine_ls_weighting_details w=1/(\s^2^(F)+0.0001F^2^)
_refine_ls_weighting_scheme sigma
_refine_ls_wR_factor_gt 0.0581
_refine_ls_wR_factor_ref 0.0590
_reflns_number_gt 827
_reflns_number_total 901
_reflns_threshold_expression I>3\s(I)
_cod_data_source_file sn5085.cif
_cod_data_source_block BaZnF4290K
_cod_depositor_comments
;
The following automatic conversions were performed:
'_exptl_absorpt_correction_type' value 'Numerical' changed to 'numerical'
according to '/home/saulius/struct/CIF-dictionaries/cif_core.dic'
dictionary named 'cif_core.dic' version 2.4.1 from 2010-06-29.

Automatic conversion script
Id: cif_fix_enum 1527 2010-12-29 10:47:43Z saulius 

The following automatic conversions were performed:

'_exptl_absorpt_correction_type' value 'Numerical' changed to
'numerical' according to
/home/saulius/struct/CIF-dictionaries/cif_core.dic dictionary named
'cif_core.dic' version 2.4.1 from 2010-06-29.

Automatic conversion script
Id: cif_fix_values 1715 2011-07-08 13:25:40Z adriana 
;
_cod_original_cell_volume 358.259(2)
_cod_original_sg_symbol_Hall 'C -2x;-2yc;2zc'
_cod_original_formula_sum 'Ba1 F4 Zn1'
_cod_database_code 2104455
_cod_database_fobs_code 2104455

loop_
_symmetry_equiv_pos_site_id
_symmetry_equiv_pos_as_xyz
1 x,y,z
2 -x,-y,z+1/2
3 x,-y,z+1/2
4 -x,y,z
5 x+1/2,y+1/2,z
6 -x+1/2,-y+1/2,z+1/2
7 x+1/2,-y+1/2,z+1/2
8 -x+1/2,y+1/2,z

loop_
_atom_site_type_symbol
_atom_site_label
_atom_site_fract_x
_atom_site_fract_y
_atom_site_fract_z
_atom_site_U_iso_or_equiv
_atom_site_adp_type
_atom_site_calc_flag
_atom_site_refinement_flags
_atom_site_occupancy
_atom_site_disorder_assembly
_atom_site_disorder_group
Ba Ba 0.5 0.35259(6) 0.4630(3) 0.0211(2) Uani d . 1 . .
Zn Zn 0 0.41304(11) 0 0.0161(4) Uani d . 1 . .
F F1 0 0.3022(7) 0.2004(17) 0.023(3) Uani d . 1 . .
F F2 0 0.3336(8) -0.2708(15) 0.023(3) Uani d . 1 . .
F F3 0 0.4712(7) 0.3256(18) 0.024(3) Uani d . 1 . .
F F4 0.5 0.4193(8) 0.0085(17) 0.029(3) Uani d . 1 . .

loop_
_atom_site_aniso_label
_atom_site_aniso_U_11
_atom_site_aniso_U_22
_atom_site_aniso_U_33
_atom_site_aniso_U_12
_atom_site_aniso_U_13
_atom_site_aniso_U_23
_atom_site_aniso_type_symbol
Ba 0.0116(3) 0.0284(4) 0.0232(4) 0 0 0.0062(4) Ba
Zn 0.0148(6) 0.0186(6) 0.0150(8) 0 0 0.0008(5) Zn
F1 0.025(5) 0.022(4) 0.022(4) 0 0 0.002(4) F
F2 0.019(4) 0.033(5) 0.018(4) 0 0 -0.006(3) F
F3 0.026(5) 0.020(4) 0.025(4) 0 0 -0.005(3) F
F4 0.019(4) 0.042(5) 0.025(5) 0 0 0.007(4) F

loop_
_atom_type_symbol
_atom_type_scat_dispersion_real
_atom_type_scat_dispersion_imag
_atom_type_scat_source
Ba -0.205 2.539 'International Tables Vol C tables 4.2.6.8 and 6.1.1.1'
Zn 0.257 1.578 'International Tables Vol C tables 4.2.6.8 and 6.1.1.1'
F 0.020 0.012 'International Tables Vol C tables 4.2.6.8 and 6.1.1.1'

loop_
_geom_angle_atom_site_label_1
_geom_angle_atom_site_label_2
_geom_angle_atom_site_label_3
_geom_angle_site_symmetry_1
_geom_angle_site_symmetry_2
_geom_angle_site_symmetry_3
_geom_angle
_geom_angle_publ_flag
F1 Ba F1 . . 1_655 102.0(2) yes
F1 Ba F1 . . 6_555 93.8(3) yes
F1 Ba F2 . . 1_556 71.7(2) yes
F1 Ba F2 . . 1_656 158.2(3) yes
F1 Ba F2 . . 6_555 60.1(2) yes
F1 Ba F3 . . . 55.2(3) yes
F1 Ba F3 . . 1_655 125.5(3) yes
F1 Ba F4 . . . 63.9(2) yes
F1 Ba F4 . . 1_556 128.48(17) yes
F1 Ba F4 . . 2_665 108.4(2) yes
F1 Ba F1 1_655 . 6_555 93.8(3) yes
F1 Ba F2 1_655 . 1_556 158.2(3) yes
F1 Ba F2 1_655 . 1_656 71.7(2) yes
F1 Ba F2 1_655 . 6_555 60.1(2) yes
F1 Ba F3 1_655 . . 125.5(3) yes
F1 Ba F3 1_655 . 1_655 55.2(3) yes
F1 Ba F4 1_655 . . 63.9(2) yes
F1 Ba F4 1_655 . 1_556 128.48(17) yes
F1 Ba F4 1_655 . 2_665 108.4(2) yes
F1 Ba F2 6_555 . 1_556 66.4(3) yes
F1 Ba F2 6_555 . 1_656 66.4(3) yes
F1 Ba F2 6_555 . 6_555 58.4(3) yes
F1 Ba F3 6_555 . . 131.86(16) yes
F1 Ba F3 6_555 . 1_655 131.86(16) yes
F1 Ba F4 6_555 . . 141.7(3) yes
F1 Ba F4 6_555 . 1_556 75.4(3) yes
F1 Ba F4 6_555 . 2_665 143.8(3) yes
F2 Ba F2 1_556 . 1_656 106.1(2) yes
F2 Ba F2 1_556 . 6_555 99.9(3) yes
F2 Ba F3 1_556 . . 68.9(3) yes
F2 Ba F3 1_556 . 1_655 145.4(3) yes
F2 Ba F4 1_556 . . 126.29(17) yes
F2 Ba F4 1_556 . 1_556 57.6(2) yes
F2 Ba F4 1_556 . 2_665 93.3(3) yes
F2 Ba F2 1_656 . 6_555 99.9(3) yes
F2 Ba F3 1_656 . . 145.4(3) yes
F2 Ba F3 1_656 . 1_655 68.9(3) yes
F2 Ba F4 1_656 . . 126.29(17) yes
F2 Ba F4 1_656 . 1_556 57.6(2) yes
F2 Ba F4 1_656 . 2_665 93.3(3) yes
F2 Ba F3 6_555 . . 114.6(2) yes
F2 Ba F3 6_555 . 1_655 114.6(2) yes
F2 Ba F4 6_555 . . 83.4(3) yes
F2 Ba F4 6_555 . 1_556 133.7(3) yes
F2 Ba F4 6_555 . 2_665 157.8(3) yes
F3 Ba F3 . . 1_655 95.6(2) yes
F3 Ba F4 . . . 61.6(2) yes
F3 Ba F4 . . 1_556 95.3(2) yes
F3 Ba F4 . . 2_665 54.22(18) yes
F3 Ba F4 1_655 . . 61.6(2) yes
F3 Ba F4 1_655 . 1_556 95.3(2) yes
F3 Ba F4 1_655 . 2_665 54.22(18) yes
F4 Ba F4 . . 1_556 142.9(3) yes
F4 Ba F4 . . 2_665 74.5(3) yes
F4 Ba F4 1_556 . 2_665 68.5(3) yes
F1 Zn F2 . . . 89.8(4) yes
F1 Zn F3 . . . 78.0(4) yes
F1 Zn F3 . . 2_564 175.2(4) yes
F1 Zn F4 . . 1_455 91.2(3) yes
F1 Zn F4 . . . 91.2(3) yes
F2 Zn F3 . . . 167.8(4) yes
F2 Zn F3 . . 2_564 95.0(4) yes
F2 Zn F4 . . 1_455 92.6(3) yes
F2 Zn F4 . . . 92.6(3) yes
F3 Zn F3 . . 2_564 97.2(4) yes
F3 Zn F4 . . 1_455 87.7(3) yes
F3 Zn F4 . . . 87.7(3) yes
F3 Zn F4 2_564 . 1_455 88.6(3) yes
F3 Zn F4 2_564 . . 88.6(3) yes
F4 Zn F4 1_455 . . 174.3(4) yes
F2 F1 F2 . . 1_556 162.2(5) yes
F2 F1 F2 . . 6_455 99.8(4) yes
F2 F1 F2 . . 6_555 99.8(4) yes
F2 F1 F3 . . . 97.1(5) yes
F2 F1 F4 . . 1_455 61.8(3) yes
F2 F1 F4 . . . 61.8(3) yes
F2 F1 F2 1_556 . 6_455 92.4(3) yes
F2 F1 F2 1_556 . 6_555 92.4(3) yes
F2 F1 F3 1_556 . . 65.0(4) yes
F2 F1 F4 1_556 . 1_455 107.1(3) yes
F2 F1 F4 1_556 . . 107.1(3) yes
F2 F1 F2 6_455 . 6_555 93.2(4) yes
F2 F1 F3 6_455 . . 129.8(3) yes
F2 F1 F4 6_455 . 1_455 84.2(2) yes
F2 F1 F4 6_455 . . 160.4(5) yes
F2 F1 F3 6_555 . . 129.8(3) yes
F2 F1 F4 6_555 . 1_455 160.4(5) yes
F2 F1 F4 6_555 . . 84.2(2) yes
F3 F1 F4 . . 1_455 63.3(3) yes
F3 F1 F4 . . . 63.3(3) yes
F4 F1 F4 1_455 . . 91.6(4) yes
F1 F2 F1 1_554 . . 162.2(5) yes
F1 F2 F1 1_554 . 6_454 80.9(3) yes
F1 F2 F1 1_554 . 6_554 80.9(3) yes
F1 F2 F3 1_554 . 1_554 48.8(3) yes
F1 F2 F3 1_554 . 2_564 109.6(4) yes
F1 F2 F4 1_554 . 1_455 127.7(3) yes
F1 F2 F4 1_554 . . 127.7(3) yes
F1 F2 F1 . . 6_454 86.9(4) yes
F1 F2 F1 . . 6_554 86.9(4) yes
F1 F2 F3 . . 1_554 149.1(5) yes
F1 F2 F3 . . 2_564 88.2(4) yes
F1 F2 F4 . . 1_455 61.4(3) yes
F1 F2 F4 . . . 61.4(3) yes
F1 F2 F1 6_454 . 6_554 93.2(4) yes
F1 F2 F3 6_454 . 1_554 113.5(3) yes
F1 F2 F3 6_454 . 2_564 133.1(2) yes
F1 F2 F4 6_454 . 1_455 78.7(3) yes
F1 F2 F4 6_454 . . 147.4(5) yes
F1 F2 F3 6_554 . 1_554 113.5(3) yes
F1 F2 F3 6_554 . 2_564 133.1(2) yes
F1 F2 F4 6_554 . 1_455 147.4(5) yes
F1 F2 F4 6_554 . . 78.7(3) yes
F3 F2 F3 1_554 . 2_564 60.9(4) yes
F3 F2 F4 1_554 . 1_455 98.5(4) yes
F3 F2 F4 1_554 . . 98.5(4) yes
F3 F2 F4 2_564 . 1_455 58.3(3) yes
F3 F2 F4 2_564 . . 58.3(3) yes
F4 F2 F4 1_455 . . 91.2(4) yes
F1 F3 F2 . . 1_556 66.2(4) yes
F1 F3 F2 . . 2_565 152.2(5) yes
F1 F3 F3 . . 2_564 89.4(4) yes
F1 F3 F3 . . 2_565 122.6(5) yes
F1 F3 F4 . . 1_455 64.4(3) yes
F1 F3 F4 . . . 64.4(3) yes
F1 F3 F4 . . 2_565 130.1(3) yes
F1 F3 F4 . . 2_665 130.1(3) yes
F2 F3 F2 1_556 . 2_565 141.6(5) yes
F2 F3 F3 1_556 . 2_564 155.6(5) yes
F2 F3 F3 1_556 . 2_565 56.4(3) yes
F2 F3 F4 1_556 . 1_455 108.5(3) yes
F2 F3 F4 1_556 . . 108.5(3) yes
F2 F3 F4 1_556 . 2_565 94.4(4) yes
F2 F3 F4 1_556 . 2_665 94.4(4) yes
F2 F3 F3 2_565 . 2_564 62.8(3) yes
F2 F3 F3 2_565 . 2_565 85.2(4) yes
F2 F3 F4 2_565 . 1_455 97.5(4) yes
F2 F3 F4 2_565 . . 97.5(4) yes
F2 F3 F4 2_565 . 2_565 61.6(3) yes
F2 F3 F4 2_565 . 2_665 61.6(3) yes
F3 F3 F3 2_564 . 2_565 148.0(4) yes
F3 F3 F4 2_564 . 1_455 57.2(3) yes
F3 F3 F4 2_564 . . 57.2(3) yes
F3 F3 F4 2_564 . 2_565 101.9(3) yes
F3 F3 F4 2_564 . 2_665 101.9(3) yes
F3 F3 F4 2_565 . 1_455 133.3(2) yes
F3 F3 F4 2_565 . . 133.3(2) yes
F3 F3 F4 2_565 . 2_565 59.0(3) yes
F3 F3 F4 2_565 . 2_665 59.0(3) yes
F4 F3 F4 1_455 . . 92.8(4) yes
F4 F3 F4 1_455 . 2_565 81.5(2) yes
F4 F3 F4 1_455 . 2_665 157.0(5) yes
F4 F3 F4 . . 2_565 157.0(5) yes
F4 F3 F4 . . 2_665 81.5(2) yes
F4 F3 F4 2_565 . 2_665 95.2(4) yes
F1 F4 F1 . . 1_655 91.6(4) yes
F1 F4 F2 . . . 56.8(3) yes
F1 F4 F2 . . 1_655 118.6(5) yes
F1 F4 F3 . . . 52.3(3) yes
F1 F4 F3 . . 1_655 115.2(4) yes
F1 F4 F3 . . 2_564 86.6(2) yes
F1 F4 F3 . . 2_664 178.2(4) yes
F1 F4 F2 1_655 . . 118.6(5) yes
F1 F4 F2 1_655 . 1_655 56.8(3) yes
F1 F4 F3 1_655 . . 115.2(4) yes
F1 F4 F3 1_655 . 1_655 52.3(3) yes
F1 F4 F3 1_655 . 2_564 178.2(4) yes
F1 F4 F3 1_655 . 2_664 86.6(2) yes
F2 F4 F2 . . 1_655 91.2(4) yes
F2 F4 F3 . . . 87.0(2) yes
F2 F4 F3 . . 1_655 169.4(5) yes
F2 F4 F3 . . 2_564 60.1(3) yes
F2 F4 F3 . . 2_664 123.8(4) yes
F2 F4 F3 1_655 . . 169.4(5) yes
F2 F4 F3 1_655 . 1_655 87.0(2) yes
F2 F4 F3 1_655 . 2_564 123.8(4) yes
F2 F4 F3 1_655 . 2_664 60.1(3) yes
F3 F4 F3 . . 1_655 92.8(4) yes
F3 F4 F3 . . 2_564 63.9(3) yes
F3 F4 F3 . . 2_664 128.9(5) yes
F3 F4 F3 1_655 . 2_564 128.9(5) yes
F3 F4 F3 1_655 . 2_664 63.9(3) yes
F3 F4 F3 2_564 . 2_664 95.2(4) yes

loop_
_geom_bond_atom_site_label_1
_geom_bond_atom_site_label_2
_geom_bond_site_symmetry_1
_geom_bond_site_symmetry_2
_geom_bond_distance
_geom_bond_publ_flag
Ba F1 . . 2.705(6) yes
Ba F1 . 1_655 2.705(6) yes
Ba F1 . 6_555 2.649(10) yes
Ba F2 . 1_556 2.630(6) yes
Ba F2 . 1_656 2.630(6) yes
Ba F2 . 6_555 3.039(11) yes
Ba F3 . . 2.838(7) yes
Ba F3 . 1_655 2.838(7) yes
Ba F4 . . 2.830(10) yes
Ba F4 . 1_556 3.335(10) yes
Ba F4 . 2_665 3.334(12) yes
Zn F1 . . 1.995(10) yes
Zn F2 . . 1.962(10) yes
Zn F3 . . 2.085(10) yes
Zn F3 . 2_564 1.971(10) yes
Zn F4 . 1_455 2.1044(6) yes
Zn F4 . . 2.1044(6) yes
F1 F2 . . 2.794(14) yes
F1 F2 . 1_556 3.126(14) yes
F1 F2 . 6_455 2.892(11) yes
F1 F2 . 6_555 2.892(11) yes
F1 F3 . . 2.569(14) yes
F1 F4 . 1_455 2.931(11) yes
F1 F4 . . 2.931(11) yes
F2 F3 . 1_554 3.097(15) yes
F2 F3 . 2_564 2.899(15) yes
F2 F4 . 1_455 2.941(10) yes
F2 F4 . . 2.941(10) yes
F3 F3 . 2_564 3.042(15) yes
F3 F3 . 2_565 3.042(15) yes
F3 F4 . 1_455 2.903(10) yes
F3 F4 . . 2.903(10) yes
F3 F4 . 2_565 2.847(10) yes
F3 F4 . 2_665 2.847(10) yes

loop_
_geom_hbond_atom_site_label_D
_geom_hbond_atom_site_label_H
_geom_hbond_atom_site_label_A
_geom_hbond_site_symmetry_D
_geom_hbond_site_symmetry_H
_geom_hbond_site_symmetry_A
_geom_hbond_distance_DH
_geom_hbond_distance_HA
_geom_hbond_distance_DA
_geom_hbond_angle_DHA
_geom_hbond_publ_flag
? ? ? ? ? ? ? ? ? ? ?

loop_
_geom_torsion_atom_site_label_1
_geom_torsion_atom_site_label_2
_geom_torsion_atom_site_label_3
_geom_torsion_atom_site_label_4
_geom_torsion_site_symmetry_1
_geom_torsion_site_symmetry_2
_geom_torsion_site_symmetry_3
_geom_torsion_site_symmetry_4
_geom_torsion
_geom_torsion_publ_flag
? ? ? ? ? ? ? ? ? ?
